data_1505538
loop_
_publ_author_name
'Shi, Min'
'Tang, Xiang-Ying'
'Yang, Yong-Hua'

_publ_section_title
;
 Lewis acid mediated reactions of 1-cyclopropyl-2-arylethanones with
 allenic esters: a facile synthetic protocol for the preparation of
 dihydrofuro[2,3-h]chromen-2-one derivatives.
;
_journal_issue 20
_journal_name_full 'Organic letters'
_journal_page_first 4017
_journal_page_last 4020
_journal_paper_doi 10.1021/ol701713y
_journal_volume 9
_journal_year 2007
_chemical_formula_sum 'C15 H12 Cl2 O2'
_chemical_formula_weight 295.15
_chemical_name_systematic
; 
 ? 
;
_space_group_IT_number 2
_symmetry_cell_setting triclinic
_symmetry_space_group_name_Hall '-P 1'
_symmetry_space_group_name_H-M 'P -1'
_atom_sites_solution_hydrogens geom
_atom_sites_solution_primary direct
_atom_sites_solution_secondary difmap
_audit_creation_method SHELXL-97
_cell_angle_alpha 77.685(2)
_cell_angle_beta 80.438(2)
_cell_angle_gamma 74.498(2)
_cell_formula_units_Z 4
_cell_length_a 7.5450(8)
_cell_length_b 12.3334(13)
_cell_length_c 15.3243(16)
_cell_measurement_reflns_used 2573
_cell_measurement_temperature 293(2)
_cell_measurement_theta_max 54.233
_cell_measurement_theta_min 4.798
_cell_volume 1333.5(2)
_computing_cell_refinement 'Bruker SMART'
_computing_data_collection 'Bruker SMART'
_computing_data_reduction 'Bruker SHELXTL'
_computing_molecular_graphics 'Bruker SHELXTL'
_computing_publication_material 'Bruker SHELXTL'
_computing_structure_refinement 'SHELXL-97 (Sheldrick, 1997)'
_computing_structure_solution 'SHELXS-97 (Sheldrick, 1990)'
_diffrn_ambient_temperature 293(2)
_diffrn_measured_fraction_theta_full 0.973
_diffrn_measured_fraction_theta_max 0.973
_diffrn_measurement_device_type 'CCD area detector'
_diffrn_measurement_method 'phi and omega scans'
_diffrn_radiation_monochromator graphite
_diffrn_radiation_source 'fine-focus sealed tube'
_diffrn_radiation_type MoK\a
_diffrn_radiation_wavelength 0.71073
_diffrn_reflns_av_R_equivalents 0.0737
_diffrn_reflns_av_sigmaI/netI 0.0716
_diffrn_reflns_limit_h_max 9
_diffrn_reflns_limit_h_min -5
_diffrn_reflns_limit_k_max 15
_diffrn_reflns_limit_k_min -15
_diffrn_reflns_limit_l_max 18
_diffrn_reflns_limit_l_min -19
_diffrn_reflns_number 7902
_diffrn_reflns_theta_full 26.99
_diffrn_reflns_theta_max 26.99
_diffrn_reflns_theta_min 1.74
_exptl_absorpt_coefficient_mu 0.480
_exptl_absorpt_correction_T_max 1.00000
_exptl_absorpt_correction_T_min 0.75148
_exptl_absorpt_correction_type empirical
_exptl_absorpt_process_details sadabs
_exptl_crystal_colour colorless
_exptl_crystal_density_diffrn 1.470
_exptl_crystal_density_method 'not measured'
_exptl_crystal_description prismatic
_exptl_crystal_F_000 608
_exptl_crystal_size_max 0.408
_exptl_crystal_size_mid 0.377
_exptl_crystal_size_min 0.189
_refine_diff_density_max 0.379
_refine_diff_density_min -0.260
_refine_diff_density_rms 0.066
_refine_ls_extinction_method none
_refine_ls_goodness_of_fit_ref 0.946
_refine_ls_hydrogen_treatment constr
_refine_ls_matrix_type full
_refine_ls_number_parameters 347
_refine_ls_number_reflns 5665
_refine_ls_number_restraints 0
_refine_ls_restrained_S_all 0.946
_refine_ls_R_factor_all 0.0705
_refine_ls_R_factor_gt 0.0513
_refine_ls_shift/su_max 0.045
_refine_ls_shift/su_mean 0.001
_refine_ls_structure_factor_coef Fsqd
_refine_ls_weighting_details 'calc w=1/[\s^2^(Fo^2^)+(0.0671P)^2^+0.0000P] where P=(Fo^2^+2Fc^2^)/3'
_refine_ls_weighting_scheme calc
_refine_ls_wR_factor_gt 0.1270
_refine_ls_wR_factor_ref 0.1360
_reflns_number_gt 3898
_reflns_number_total 5665
_reflns_threshold_expression >2sigma(I)
_cod_data_source_file ol701713y-file003.cif
_cod_data_source_block cd27302
_cod_depositor_comments
;
The following automatic conversions were performed:

'_symmetry_cell_setting' value 'Triclinic' changed to 'triclinic'
according to /home/saulius/struct/CIF-dictionaries/cif_core.dic
dictionary named 'cif_core.dic' version 2.4.1 from 2010-06-29.

Automatic conversion script
Id: cif_fix_values 1715 2011-07-08 13:25:40Z adriana 
;
_cod_original_sg_symbol_H-M P-1
_cod_database_code 1505538

loop_
_symmetry_equiv_pos_as_xyz
'x, y, z'
'-x, -y, -z'

loop_
_atom_site_label
_atom_site_type_symbol
_atom_site_fract_x
_atom_site_fract_y
_atom_site_fract_z
_atom_site_U_iso_or_equiv
_atom_site_adp_type
_atom_site_occupancy
_atom_site_symmetry_multiplicity
_atom_site_calc_flag
_atom_site_refinement_flags
Cl1 Cl 0.43244(11) 1.58081(6) 0.14623(5) 0.0631(2) Uani 1 1 d .
Cl2 Cl 0.18629(10) 1.56664(6) 0.00367(5) 0.0669(2) Uani 1 1 d .
Cl3 Cl 0.36292(10) 0.88549(7) 0.17657(6) 0.0699(2) Uani 1 1 d .
Cl4 Cl 0.71768(13) 0.93973(6) 0.05183(4) 0.0706(3) Uani 1 1 d .
O1 O 0.2808(2) 1.11365(14) 0.31856(12) 0.0501(4) Uani 1 1 d .
O2 O 0.8223(2) 0.84589(14) 0.40592(12) 0.0500(4) Uani 1 1 d .
H2 H 0.7544 0.8016 0.4223 0.075 Uiso 1 1 calc R
O3 O 0.6361(2) 0.68160(12) 0.47427(10) 0.0429(4) Uani 1 1 d .
O4 O 0.8275(3) 0.29952(15) 0.59968(12) 0.0577(5) Uani 1 1 d .
H4 H 0.9233 0.2493 0.5954 0.087 Uiso 1 1 calc R
C1 C 0.2252(4) 1.0380(2) 0.39792(18) 0.0549(7) Uani 1 1 d .
H1A H 0.1257 1.0083 0.3869 0.066 Uiso 1 1 calc R
H1B H 0.1810 1.0791 0.4477 0.066 Uiso 1 1 calc R
C2 C 0.3910(3) 0.9407(2) 0.42061(17) 0.0469(6) Uani 1 1 d .
H2A H 0.4101 0.9299 0.4832 0.056 Uiso 1 1 calc R
H2B H 0.3778 0.8697 0.4078 0.056 Uiso 1 1 calc R
C3 C 0.5447(3) 0.98188(18) 0.35934(15) 0.0372(5) Uani 1 1 d .
C4 C 0.4700(3) 1.08062(19) 0.30214(15) 0.0378(5) Uani 1 1 d .
C5 C 0.5720(3) 1.14058(19) 0.23518(15) 0.0399(5) Uani 1 1 d .
C6 C 0.7652(3) 1.0963(2) 0.22633(16) 0.0428(6) Uani 1 1 d .
C7 C 0.8421(3) 0.9977(2) 0.28409(16) 0.0440(6) Uani 1 1 d .
H7 H 0.9698 0.9690 0.2779 0.053 Uiso 1 1 calc R
C8 C 0.7348(3) 0.94142(19) 0.34992(15) 0.0384(5) Uani 1 1 d .
C9 C 0.8898(4) 1.1514(2) 0.15346(19) 0.0596(7) Uani 1 1 d .
H9A H 0.9026 1.2200 0.1691 0.089 Uiso 1 1 calc R
H9B H 0.8370 1.1698 0.0977 0.089 Uiso 1 1 calc R
H9C H 1.0093 1.0995 0.1470 0.089 Uiso 1 1 calc R
C10 C 0.4783(3) 1.24606(19) 0.17666(15) 0.0415(6) Uani 1 1 d .
C11 C 0.3702(4) 1.2411(2) 0.11370(17) 0.0486(6) Uani 1 1 d .
H11 H 0.3559 1.1706 0.1076 0.058 Uiso 1 1 calc R
C12 C 0.2834(4) 1.3388(2) 0.05998(18) 0.0527(7) Uani 1 1 d .
H12 H 0.2138 1.3338 0.0169 0.063 Uiso 1 1 calc R
C13 C 0.2995(3) 1.4441(2) 0.07008(16) 0.0462(6) Uani 1 1 d .
C14 C 0.4063(3) 1.4501(2) 0.13263(16) 0.0440(6) Uani 1 1 d .
C15 C 0.4955(3) 1.35195(19) 0.18487(15) 0.0422(6) Uani 1 1 d .
H15 H 0.5686 1.3570 0.2264 0.051 Uiso 1 1 calc R
C16 C 0.5869(4) 0.6697(2) 0.57152(15) 0.0501(6) Uani 1 1 d .
H16A H 0.4545 0.6984 0.5854 0.060 Uiso 1 1 calc R
H16B H 0.6501 0.7133 0.5960 0.060 Uiso 1 1 calc R
C17 C 0.6438(4) 0.5449(2) 0.61200(16) 0.0446(6) Uani 1 1 d .
H17A H 0.7305 0.5317 0.6555 0.053 Uiso 1 1 calc R
H17B H 0.5372 0.5156 0.6409 0.053 Uiso 1 1 calc R
C18 C 0.7337(3) 0.49119(19) 0.53117(15) 0.0372(5) Uani 1 1 d .
C19 C 0.7230(3) 0.57398(18) 0.45516(15) 0.0362(5) Uani 1 1 d .
C20 C 0.7934(3) 0.55486(19) 0.36869(15) 0.0367(5) Uani 1 1 d .
C21 C 0.8799(3) 0.4407(2) 0.36198(16) 0.0420(6) Uani 1 1 d .
C22 C 0.8922(3) 0.3564(2) 0.43850(18) 0.0458(6) Uani 1 1 d .
H22 H 0.9500 0.2813 0.4325 0.055 Uiso 1 1 calc R
C23 C 0.8214(3) 0.38057(19) 0.52330(16) 0.0410(6) Uani 1 1 d .
C24 C 0.9530(4) 0.4062(2) 0.27100(18) 0.0581(7) Uani 1 1 d .
H24A H 1.0687 0.4268 0.2499 0.087 Uiso 1 1 calc R
H24B H 0.8653 0.4448 0.2290 0.087 Uiso 1 1 calc R
H24C H 0.9713 0.3250 0.2766 0.087 Uiso 1 1 calc R
C25 C 0.7750(3) 0.6506(2) 0.29022(15) 0.0398(5) Uani 1 1 d .
C26 C 0.9273(4) 0.6770(2) 0.23508(16) 0.0500(6) Uani 1 1 d .
H26 H 1.0450 0.6342 0.2473 0.060 Uiso 1 1 calc R
C27 C 0.9096(4) 0.7650(2) 0.16242(16) 0.0538(7) Uani 1 1 d .
H27 H 1.0146 0.7808 0.1261 0.065 Uiso 1 1 calc R
C28 C 0.7369(4) 0.8295(2) 0.14343(15) 0.0460(6) Uani 1 1 d .
C29 C 0.5838(3) 0.8059(2) 0.19808(16) 0.0434(6) Uani 1 1 d .
C30 C 0.6000(3) 0.71743(19) 0.27157(15) 0.0398(5) Uani 1 1 d .
H30 H 0.4948 0.7027 0.3083 0.048 Uiso 1 1 calc R

loop_
_atom_site_aniso_label
_atom_site_aniso_U_11
_atom_site_aniso_U_22
_atom_site_aniso_U_33
_atom_site_aniso_U_23
_atom_site_aniso_U_13
_atom_site_aniso_U_12
Cl1 0.0793(5) 0.0417(4) 0.0650(4) -0.0100(3) 0.0061(4) -0.0172(4)
Cl2 0.0562(4) 0.0561(4) 0.0677(5) 0.0152(3) -0.0088(4) 0.0019(3)
Cl3 0.0534(4) 0.0671(5) 0.0770(5) 0.0045(4) -0.0250(4) 0.0029(4)
Cl4 0.0928(6) 0.0675(5) 0.0427(4) 0.0108(3) -0.0113(4) -0.0185(4)
O1 0.0349(9) 0.0492(10) 0.0559(10) 0.0022(8) -0.0035(8) -0.0027(8)
O2 0.0423(10) 0.0415(10) 0.0588(11) 0.0047(8) -0.0145(9) -0.0033(8)
O3 0.0501(10) 0.0344(8) 0.0371(8) -0.0026(7) -0.0002(8) -0.0039(7)
O4 0.0464(11) 0.0464(11) 0.0607(11) 0.0132(8) -0.0004(9) 0.0009(8)
C1 0.0412(15) 0.0614(17) 0.0549(16) -0.0014(13) 0.0000(13) -0.0107(13)
C2 0.0459(15) 0.0451(14) 0.0480(14) -0.0063(11) -0.0018(12) -0.0118(12)
C3 0.0388(13) 0.0365(12) 0.0357(12) -0.0060(9) -0.0060(10) -0.0072(10)
C4 0.0337(13) 0.0366(12) 0.0410(12) -0.0102(10) -0.0065(10) -0.0010(10)
C5 0.0402(14) 0.0354(12) 0.0417(13) -0.0052(10) -0.0077(11) -0.0044(10)
C6 0.0419(14) 0.0427(13) 0.0416(13) -0.0049(10) -0.0018(11) -0.0101(11)
C7 0.0336(13) 0.0436(13) 0.0519(14) -0.0080(11) -0.0057(11) -0.0042(11)
C8 0.0380(13) 0.0364(12) 0.0400(12) -0.0078(10) -0.0102(11) -0.0032(10)
C9 0.0490(16) 0.0602(17) 0.0600(17) -0.0007(13) 0.0051(14) -0.0117(14)
C10 0.0410(14) 0.0408(13) 0.0380(12) -0.0018(10) -0.0019(11) -0.0074(11)
C11 0.0493(15) 0.0446(14) 0.0523(15) -0.0066(11) -0.0116(13) -0.0100(12)
C12 0.0477(15) 0.0592(17) 0.0485(15) -0.0025(12) -0.0128(13) -0.0097(13)
C13 0.0387(14) 0.0425(14) 0.0431(13) 0.0038(11) 0.0025(11) 0.0010(11)
C14 0.0437(14) 0.0391(13) 0.0427(13) -0.0043(10) 0.0067(12) -0.0087(11)
C15 0.0428(14) 0.0443(14) 0.0382(12) -0.0062(10) -0.0018(11) -0.0107(11)
C16 0.0582(17) 0.0518(15) 0.0353(13) -0.0071(11) 0.0032(12) -0.0107(13)
C17 0.0439(14) 0.0500(14) 0.0370(12) -0.0015(10) -0.0036(11) -0.0121(12)
C18 0.0286(12) 0.0430(13) 0.0382(12) -0.0013(10) -0.0057(10) -0.0094(10)
C19 0.0315(12) 0.0343(12) 0.0397(12) -0.0032(9) -0.0062(10) -0.0041(10)
C20 0.0285(12) 0.0408(12) 0.0376(12) -0.0033(10) -0.0057(10) -0.0043(10)
C21 0.0299(12) 0.0484(14) 0.0469(13) -0.0115(11) -0.0033(11) -0.0062(11)
C22 0.0330(13) 0.0372(13) 0.0617(16) -0.0081(11) -0.0064(12) 0.0011(10)
C23 0.0303(12) 0.0396(13) 0.0471(14) 0.0051(10) -0.0074(11) -0.0066(10)
C24 0.0523(17) 0.0664(18) 0.0546(16) -0.0212(14) -0.0038(14) -0.0058(14)
C25 0.0405(14) 0.0458(13) 0.0319(12) -0.0083(10) -0.0072(10) -0.0053(11)
C26 0.0377(14) 0.0619(16) 0.0416(13) -0.0017(12) -0.0021(12) -0.0044(12)
C27 0.0489(16) 0.0698(18) 0.0366(13) -0.0030(12) 0.0032(12) -0.0140(14)
C28 0.0612(17) 0.0448(14) 0.0311(12) -0.0023(10) -0.0077(12) -0.0133(13)
C29 0.0439(14) 0.0437(13) 0.0423(13) -0.0078(10) -0.0139(12) -0.0043(11)
C30 0.0389(13) 0.0422(13) 0.0382(12) -0.0075(10) -0.0063(11) -0.0079(11)

loop_
_atom_type_symbol
_atom_type_description
_atom_type_scat_dispersion_real
_atom_type_scat_dispersion_imag
_atom_type_scat_source
C C 0.0033 0.0016 'International Tables Vol C Tables 4.2.6.8 and 6.1.1.4'
H H 0.0000 0.0000 'International Tables Vol C Tables 4.2.6.8 and 6.1.1.4'
O O 0.0106 0.0060 'International Tables Vol C Tables 4.2.6.8 and 6.1.1.4'
Cl Cl 0.1484 0.1585 'International Tables Vol C Tables 4.2.6.8 and 6.1.1.4'

loop_
_geom_angle_atom_site_label_1
_geom_angle_atom_site_label_2
_geom_angle_atom_site_label_3
_geom_angle
C4 O1 C1 107.19(18)
C8 O2 H2 109.5
C19 O3 C16 107.62(16)
C19 O3 H2 117.2
C16 O3 H2 114.6
C23 O4 H4 109.5
O1 C1 C2 108.4(2)
O1 C1 H1A 110.0
C2 C1 H1A 110.0
O1 C1 H1B 110.0
C2 C1 H1B 110.0
H1A C1 H1B 108.4
C3 C2 C1 101.81(19)
C3 C2 H2A 111.4
C1 C2 H2A 111.4
C3 C2 H2B 111.4
C1 C2 H2B 111.4
H2A C2 H2B 109.3
C8 C3 C4 117.7(2)
C8 C3 C2 133.4(2)
C4 C3 C2 108.9(2)
O1 C4 C5 122.8(2)
O1 C4 C3 112.6(2)
C5 C4 C3 124.6(2)
C4 C5 C6 116.4(2)
C4 C5 C10 120.5(2)
C6 C5 C10 123.1(2)
C7 C6 C5 119.5(2)
C7 C6 C9 119.2(2)
C5 C6 C9 121.2(2)
C8 C7 C6 121.9(2)
C8 C7 H7 119.1
C6 C7 H7 119.1
C7 C8 O2 118.3(2)
C7 C8 C3 119.9(2)
O2 C8 C3 121.9(2)
C6 C9 H9A 109.5
C6 C9 H9B 109.5
H9A C9 H9B 109.5
C6 C9 H9C 109.5
H9A C9 H9C 109.5
H9B C9 H9C 109.5
C15 C10 C11 118.2(2)
C15 C10 C5 120.5(2)
C11 C10 C5 121.3(2)
C12 C11 C10 121.1(2)
C12 C11 H11 119.5
C10 C11 H11 119.5
C11 C12 C13 120.0(2)
C11 C12 H12 120.0
C13 C12 H12 120.0
C14 C13 C12 119.4(2)
C14 C13 Cl2 121.0(2)
C12 C13 Cl2 119.6(2)
C15 C14 C13 120.2(2)
C15 C14 Cl1 119.0(2)
C13 C14 Cl1 120.77(19)
C14 C15 C10 121.0(2)
C14 C15 H15 119.5
C10 C15 H15 119.5
O3 C16 C17 108.17(19)
O3 C16 H16A 110.1
C17 C16 H16A 110.1
O3 C16 H16B 110.1
C17 C16 H16B 110.1
H16A C16 H16B 108.4
C18 C17 C16 102.44(19)
C18 C17 H17A 111.3
C16 C17 H17A 111.3
C18 C17 H17B 111.3
C16 C17 H17B 111.3
H17A C17 H17B 109.2
C23 C18 C19 118.9(2)
C23 C18 C17 131.5(2)
C19 C18 C17 109.6(2)
C18 C19 O3 112.16(19)
C18 C19 C20 125.1(2)
O3 C19 C20 122.76(19)
C19 C20 C21 115.0(2)
C19 C20 C25 121.10(19)
C21 C20 C25 123.8(2)
C22 C21 C20 120.3(2)
C22 C21 C24 118.9(2)
C20 C21 C24 120.8(2)
C23 C22 C21 122.2(2)
C23 C22 H22 118.9
C21 C22 H22 118.9
O4 C23 C18 117.8(2)
O4 C23 C22 123.7(2)
C18 C23 C22 118.4(2)
C21 C24 H24A 109.5
C21 C24 H24B 109.5
H24A C24 H24B 109.5
C21 C24 H24C 109.5
H24A C24 H24C 109.5
H24B C24 H24C 109.5
C26 C25 C30 118.1(2)
C26 C25 C20 121.9(2)
C30 C25 C20 120.0(2)
C27 C26 C25 121.7(2)
C27 C26 H26 119.2
C25 C26 H26 119.2
C28 C27 C26 120.0(2)
C28 C27 H27 120.0
C26 C27 H27 120.0
C29 C28 C27 119.3(2)
C29 C28 Cl4 121.4(2)
C27 C28 Cl4 119.3(2)
C28 C29 C30 121.1(2)
C28 C29 Cl3 120.77(19)
C30 C29 Cl3 118.1(2)
C29 C30 C25 119.7(2)
C29 C30 H30 120.1
C25 C30 H30 120.1

loop_
_geom_bond_atom_site_label_1
_geom_bond_atom_site_label_2
_geom_bond_distance
Cl1 C14 1.734(2)
Cl2 C13 1.730(2)
Cl3 C29 1.737(3)
Cl4 C28 1.728(2)
O1 C4 1.372(3)
O1 C1 1.443(3)
O2 C8 1.379(3)
O2 H2 0.8200
O3 C19 1.384(3)
O3 C16 1.460(3)
O4 C23 1.366(3)
O4 H4 0.8200
C1 C2 1.513(3)
C1 H1A 0.9700
C1 H1B 0.9700
C2 C3 1.495(3)
C2 H2A 0.9700
C2 H2B 0.9700
C3 C8 1.381(3)
C3 C4 1.382(3)
C4 C5 1.382(3)
C5 C6 1.408(3)
C5 C10 1.489(3)
C6 C7 1.391(3)
C6 C9 1.504(3)
C7 C8 1.373(3)
C7 H7 0.9300
C9 H9A 0.9600
C9 H9B 0.9600
C9 H9C 0.9600
C10 C15 1.380(3)
C10 C11 1.383(3)
C11 C12 1.376(3)
C11 H11 0.9300
C12 C13 1.380(4)
C12 H12 0.9300
C13 C14 1.376(4)
C14 C15 1.375(3)
C15 H15 0.9300
C16 C17 1.506(3)
C16 H16A 0.9700
C16 H16B 0.9700
C17 C18 1.505(3)
C17 H17A 0.9700
C17 H17B 0.9700
C18 C23 1.369(3)
C18 C19 1.373(3)
C19 C20 1.388(3)
C20 C21 1.403(3)
C20 C25 1.491(3)
C21 C22 1.388(3)
C21 C24 1.517(3)
C22 C23 1.383(3)
C22 H22 0.9300
C24 H24A 0.9600
C24 H24B 0.9600
C24 H24C 0.9600
C25 C26 1.379(3)
C25 C30 1.395(3)
C26 C27 1.376(3)
C26 H26 0.9300
C27 C28 1.375(4)
C27 H27 0.9300
C28 C29 1.369(4)
C29 C30 1.387(3)
C30 H30 0.9300

loop_
_geom_hbond_atom_site_label_D
_geom_hbond_atom_site_label_H
_geom_hbond_atom_site_label_A
_geom_hbond_distance_DH
_geom_hbond_distance_HA
_geom_hbond_distance_DA
_geom_hbond_angle_DHA
_geom_hbond_site_symmetry_A
O2 H2 O3 0.82 1.89 2.703(2) 168.4 .
O4 H4 O2 0.82 1.96 2.768(2) 166.7 2_766

loop_
_geom_torsion_atom_site_label_1
_geom_torsion_atom_site_label_2
_geom_torsion_atom_site_label_3
_geom_torsion_atom_site_label_4
_geom_torsion
C4 O1 C1 C2 -10.3(3)
O1 C1 C2 C3 10.6(3)
C1 C2 C3 C8 173.2(3)
C1 C2 C3 C4 -7.2(3)
C1 O1 C4 C5 -174.5(2)
C1 O1 C4 C3 5.7(3)
C8 C3 C4 O1 -179.0(2)
C2 C3 C4 O1 1.3(3)
C8 C3 C4 C5 1.2(3)
C2 C3 C4 C5 -178.5(2)
O1 C4 C5 C6 180.0(2)
C3 C4 C5 C6 -0.2(3)
O1 C4 C5 C10 0.0(3)
C3 C4 C5 C10 179.7(2)
C4 C5 C6 C7 -0.4(3)
C10 C5 C6 C7 179.6(2)
C4 C5 C6 C9 177.4(2)
C10 C5 C6 C9 -2.5(4)
C5 C6 C7 C8 0.2(4)
C9 C6 C7 C8 -177.8(2)
C6 C7 C8 O2 -178.3(2)
C6 C7 C8 C3 0.8(4)
C4 C3 C8 C7 -1.4(3)
C2 C3 C8 C7 178.1(2)
C4 C3 C8 O2 177.7(2)
C2 C3 C8 O2 -2.8(4)
C4 C5 C10 C15 109.3(3)
C6 C5 C10 C15 -70.8(3)
C4 C5 C10 C11 -69.9(3)
C6 C5 C10 C11 110.1(3)
C15 C10 C11 C12 0.6(4)
C5 C10 C11 C12 179.8(2)
C10 C11 C12 C13 -1.7(4)
C11 C12 C13 C14 1.5(4)
C11 C12 C13 Cl2 -178.8(2)
C12 C13 C14 C15 -0.3(4)
Cl2 C13 C14 C15 -179.98(19)
C12 C13 C14 Cl1 179.1(2)
Cl2 C13 C14 Cl1 -0.6(3)
C13 C14 C15 C10 -0.8(4)
Cl1 C14 C15 C10 179.75(18)
C11 C10 C15 C14 0.7(4)
C5 C10 C15 C14 -178.5(2)
C19 O3 C16 C17 -2.0(3)
H2 O3 C16 C17 -134.4
O3 C16 C17 C18 2.3(3)
C16 C17 C18 C23 176.6(2)
C16 C17 C18 C19 -1.9(3)
C23 C18 C19 O3 -178.0(2)
C17 C18 C19 O3 0.7(3)
C23 C18 C19 C20 0.7(4)
C17 C18 C19 C20 179.4(2)
C16 O3 C19 C18 0.8(3)
H2 O3 C19 C18 131.7
C16 O3 C19 C20 -177.9(2)
H2 O3 C19 C20 -47.0
C18 C19 C20 C21 0.4(4)
O3 C19 C20 C21 178.9(2)
C18 C19 C20 C25 -179.9(2)
O3 C19 C20 C25 -1.4(3)
C19 C20 C21 C22 -0.7(3)
C25 C20 C21 C22 179.6(2)
C19 C20 C21 C24 176.4(2)
C25 C20 C21 C24 -3.3(4)
C20 C21 C22 C23 -0.1(4)
C24 C21 C22 C23 -177.2(2)
C19 C18 C23 O4 -178.9(2)
C17 C18 C23 O4 2.7(4)
C19 C18 C23 C22 -1.4(3)
C17 C18 C23 C22 -179.8(2)
C21 C22 C23 O4 178.5(2)
C21 C22 C23 C18 1.1(4)
C19 C20 C25 C26 121.6(3)
C21 C20 C25 C26 -58.8(3)
C19 C20 C25 C30 -57.6(3)
C21 C20 C25 C30 122.1(3)
C30 C25 C26 C27 -1.2(4)
C20 C25 C26 C27 179.6(2)
C25 C26 C27 C28 0.2(4)
C26 C27 C28 C29 0.7(4)
C26 C27 C28 Cl4 180.0(2)
C27 C28 C29 C30 -0.7(4)
Cl4 C28 C29 C30 -179.93(18)
C27 C28 C29 Cl3 179.9(2)
Cl4 C28 C29 Cl3 0.7(3)
C28 C29 C30 C25 -0.3(3)
Cl3 C29 C30 C25 179.10(18)
C26 C25 C30 C29 1.3(3)
C20 C25 C30 C29 -179.5(2)

loop_
_cod_related_entry_id
_cod_related_entry_database
_cod_related_entry_code
1 ChemSpider 30651634
